data_4130630
loop_
_publ_author_name
'Burke, Michael J.'
'Nichol, Gary S.'
'Lusby, Paul J.'

_publ_section_title
;
 Orthogonal Selection and Fixing of Coordination Self-Assembly Pathways
 for Robust Metallo-organic Ensemble Construction.
;
_journal_issue 29
_journal_name_full 'Journal of the American Chemical Society'
_journal_page_first 9308
_journal_page_last 9315
_journal_paper_doi 10.1021/jacs.6b05364
_journal_volume 138
_journal_year 2016
_chemical_formula_moiety 'C84 H66 Co2 N12, 6(B F4), 6 C2 H3 N'
_chemical_formula_sum 'C96 H84 B6 Co2 F24 N18'
_chemical_formula_weight 2128.53
_space_group_crystal_system trigonal
_space_group_IT_number 167
_space_group_name_Hall '-R 3 2"c'
_space_group_name_H-M_alt 'R -3 c :H'
_atom_sites_solution_hydrogens geom
_audit_creation_date 2015-10-02
_audit_creation_method
;
Olex2 1.2-beta
(compiled 2015.09.30 svn.r3233 for OlexSys, GUI svn.r5103)
;
_cell_angle_alpha 90
_cell_angle_beta 90
_cell_angle_gamma 120
_cell_formula_units_Z 12
_cell_length_a 17.3577(3)
_cell_length_b 17.3577(3)
_cell_length_c 104.263(2)
_cell_measurement_reflns_used 16813
_cell_measurement_temperature 120.0
_cell_measurement_theta_max 75.6480
_cell_measurement_theta_min 4.4730
_cell_volume 27204.8(8)
_computing_cell_refinement
;
CrysAlisPro, Agilent Technologies,
Version 1.171.37.35 (release 13-08-2014 CrysAlis171 .NET)
(compiled Aug 13 2014,18:06:01)
;
_computing_data_collection
;
CrysAlisPro, Agilent Technologies,
Version 1.171.37.35 (release 13-08-2014 CrysAlis171 .NET)
(compiled Aug 13 2014,18:06:01)
;
_computing_data_reduction
;
CrysAlisPro, Agilent Technologies,
Version 1.171.37.35 (release 13-08-2014 CrysAlis171 .NET)
(compiled Aug 13 2014,18:06:01)
;
_computing_molecular_graphics 'Olex2 (Dolomanov et al., 2009)'
_computing_publication_material 'Olex2 (Dolomanov et al., 2009)'
_computing_structure_refinement 'ShelXL (Sheldrick, 2015)'
_computing_structure_solution 'ShelXT (Sheldrick, 2015)'
_diffrn_ambient_environment N~2~
_diffrn_ambient_temperature 120.0
_diffrn_detector 'CCD plate'
_diffrn_detector_area_resol_mean 5.1574
_diffrn_detector_type Atlas
_diffrn_measured_fraction_theta_full 0.992
_diffrn_measured_fraction_theta_max 0.992
_diffrn_measurement_details
;
#__ type_ start__ end____ width___ exp.time_
  1 omega -122.00   -7.00   1.0000   10.0000
omega____ theta____ kappa____ phi______ frames
    -      -43.4186  -19.0000    0.0000 115

#__ type_ start__ end____ width___ exp.time_
  2 omega  -50.00   29.00   1.0000   10.0000
omega____ theta____ kappa____ phi______ frames
    -      -43.4186   38.0000  -30.0000 79

#__ type_ start__ end____ width___ exp.time_
  3 omega  -50.00   29.00   1.0000   10.0000
omega____ theta____ kappa____ phi______ frames
    -      -43.4186   38.0000 -180.0000 79

#__ type_ start__ end____ width___ exp.time_
  4 omega  -95.00   -2.00   1.0000   10.0000
omega____ theta____ kappa____ phi______ frames
    -      -43.4186  125.0000 -150.0000 93

#__ type_ start__ end____ width___ exp.time_
  5 omega   23.00   98.00   1.0000   10.0000
omega____ theta____ kappa____ phi______ frames
    -       43.4186 -125.0000   60.0000 75

#__ type_ start__ end____ width___ exp.time_
  6 omega   39.00  121.00   1.0000   30.0000
omega____ theta____ kappa____ phi______ frames
    -      111.0000 -125.0000   30.0000 82

#__ type_ start__ end____ width___ exp.time_
  7 omega   89.00  178.00   1.0000   30.0000
omega____ theta____ kappa____ phi______ frames
    -      111.0000   35.0000  -27.9067 89

#__ type_ start__ end____ width___ exp.time_
  8 omega   39.00  121.00   1.0000   30.0000
omega____ theta____ kappa____ phi______ frames
    -      111.0000 -125.0000   90.0000 82

#__ type_ start__ end____ width___ exp.time_
  9 omega   94.00  178.00   1.0000   30.0000
omega____ theta____ kappa____ phi______ frames
    -      111.0000  125.0000  -90.0000 84

#__ type_ start__ end____ width___ exp.time_
 10 omega   37.00  142.00   1.0000   30.0000
omega____ theta____ kappa____ phi______ frames
    -      111.0000  -77.0000  -90.0000 105

#__ type_ start__ end____ width___ exp.time_
 11 omega   36.00   91.00   1.0000   30.0000
omega____ theta____ kappa____ phi______ frames
    -      111.0000  -30.0000  -30.0000 55

#__ type_ start__ end____ width___ exp.time_
 12 omega   87.00  178.00   1.0000   30.0000
omega____ theta____ kappa____ phi______ frames
    -      111.0000   30.0000   30.0000 91

#__ type_ start__ end____ width___ exp.time_
 13 omega   30.00  109.00   1.0000   30.0000
omega____ theta____ kappa____ phi______ frames
    -      111.0000  -94.0000   90.0000 79

#__ type_ start__ end____ width___ exp.time_
 14 omega   30.00  109.00   1.0000   30.0000
omega____ theta____ kappa____ phi______ frames
    -      111.0000  -94.0000 -150.0000 79

#__ type_ start__ end____ width___ exp.time_
 15 omega   40.00   99.00   1.0000   30.0000
omega____ theta____ kappa____ phi______ frames
    -      111.0000  -45.0000 -180.0000 59

#__ type_ start__ end____ width___ exp.time_
 16 omega   39.00  121.00   1.0000   30.0000
omega____ theta____ kappa____ phi______ frames
    -      111.0000 -125.0000 -150.0000 82

#__ type_ start__ end____ width___ exp.time_
 17 omega   40.00   99.00   1.0000   30.0000
omega____ theta____ kappa____ phi______ frames
    -      111.0000  -45.0000   30.0000 59

#__ type_ start__ end____ width___ exp.time_
 18 omega   31.00  156.00   1.0000   30.0000
omega____ theta____ kappa____ phi______ frames
    -      111.0000  -15.0000  -30.0000 125

#__ type_ start__ end____ width___ exp.time_
 19 omega   84.00  178.00   1.0000   30.0000
omega____ theta____ kappa____ phi______ frames
    -      111.0000   59.0000 -128.0272 94

#__ type_ start__ end____ width___ exp.time_
 20 omega   37.00  142.00   1.0000   30.0000
omega____ theta____ kappa____ phi______ frames
    -      111.0000  -77.0000  -90.0000 105

#__ type_ start__ end____ width___ exp.time_
 21 omega   39.00  121.00   1.0000   30.0000
omega____ theta____ kappa____ phi______ frames
    -      111.0000 -125.0000  -30.0000 82

#__ type_ start__ end____ width___ exp.time_
 22 omega   40.00   99.00   1.0000   30.0000
omega____ theta____ kappa____ phi______ frames
    -      111.0000  -45.0000  -60.0000 59

#__ type_ start__ end____ width___ exp.time_
 23 omega   40.00   99.00   1.0000   30.0000
omega____ theta____ kappa____ phi______ frames
    -      111.0000  -45.0000 -120.0000 59

#__ type_ start__ end____ width___ exp.time_
 24 omega   39.00  121.00   1.0000   30.0000
omega____ theta____ kappa____ phi______ frames
    -      111.0000 -125.0000  120.0000 82

#__ type_ start__ end____ width___ exp.time_
 25 omega   40.00   99.00   1.0000   30.0000
omega____ theta____ kappa____ phi______ frames
    -      111.0000  -45.0000   90.0000 59

#__ type_ start__ end____ width___ exp.time_
 26 omega   31.00  156.00   1.0000   30.0000
omega____ theta____ kappa____ phi______ frames
    -      111.0000  -15.0000  120.0000 125

#__ type_ start__ end____ width___ exp.time_
 27 omega   30.00  109.00   1.0000   30.0000
omega____ theta____ kappa____ phi______ frames
    -      111.0000  -94.0000 -180.0000 79

#__ type_ start__ end____ width___ exp.time_
 28 omega   39.00  121.00   1.0000   30.0000
omega____ theta____ kappa____ phi______ frames
    -      111.0000 -125.0000  -60.0000 82

#__ type_ start__ end____ width___ exp.time_
 29 omega   94.00  178.00   1.0000   30.0000
omega____ theta____ kappa____ phi______ frames
    -      111.0000  125.0000 -120.0000 84
;
_diffrn_measurement_device 'four-circle diffractometer'
_diffrn_measurement_device_type 'Rigaku Oxford Diffraction SuperNova'
_diffrn_measurement_method '\w scans'
_diffrn_orient_matrix_UB_11 -0.0997358000
_diffrn_orient_matrix_UB_12 -0.0354876000
_diffrn_orient_matrix_UB_13 0.0025450000
_diffrn_orient_matrix_UB_21 0.0241529000
_diffrn_orient_matrix_UB_22 0.0707594000
_diffrn_orient_matrix_UB_23 0.0105140000
_diffrn_orient_matrix_UB_31 0.0000389000
_diffrn_orient_matrix_UB_32 0.0648854000
_diffrn_orient_matrix_UB_33 -0.0100628000
_diffrn_radiation_monochromator mirror
_diffrn_radiation_probe x-ray
_diffrn_radiation_type CuK\a
_diffrn_radiation_wavelength 1.54178
_diffrn_reflns_av_R_equivalents 0.1111
_diffrn_reflns_av_unetI/netI 0.0428
_diffrn_reflns_Laue_measured_fraction_full 0.992
_diffrn_reflns_Laue_measured_fraction_max 0.992
_diffrn_reflns_limit_h_max 18
_diffrn_reflns_limit_h_min -18
_diffrn_reflns_limit_k_max 18
_diffrn_reflns_limit_k_min -15
_diffrn_reflns_limit_l_max 107
_diffrn_reflns_limit_l_min -108
_diffrn_reflns_number 81531
_diffrn_reflns_point_group_measured_fraction_full 0.992
_diffrn_reflns_point_group_measured_fraction_max 0.992
_diffrn_reflns_theta_full 53.410
_diffrn_reflns_theta_max 53.410
_diffrn_reflns_theta_min 3.394
_diffrn_source 'sealed X-ray tube'
_diffrn_source_current 0.8
_diffrn_source_type 'SuperNova (Cu) X-ray Source'
_diffrn_source_voltage 50
_diffrn_standards_number 0
_exptl_absorpt_coefficient_mu 3.829
_exptl_absorpt_correction_T_max 0.4717
_exptl_absorpt_correction_T_min 0.2772
_exptl_absorpt_correction_type multi-scan
_exptl_absorpt_process_details
;
SADABS-2014/5 (Bruker,2014/5) was used for absorption correction.
wR2(int) was 0.1474 before and 0.0980 after correction.
The Ratio of minimum to maximum transmission is 0.5877.
The \l/2 correction factor is Not present.
;
_exptl_crystal_colour yellow
_exptl_crystal_colour_primary yellow
_exptl_crystal_density_diffrn 1.559
_exptl_crystal_description block
_exptl_crystal_F_000 13032
_exptl_crystal_recrystallization_method
'The material was recrystallised from a mixture of acetonitrile and diisopropyl ether by vapour diffusion'
_exptl_crystal_size_max 0.1618
_exptl_crystal_size_mid 0.1049
_exptl_crystal_size_min 0.0623
_platon_squeeze_details '6 MeCN per asymmetric unit'
_refine_diff_density_max 1.855
_refine_diff_density_min -0.639
_refine_diff_density_rms 0.079
_refine_ls_extinction_method none
_refine_ls_goodness_of_fit_ref 1.047
_refine_ls_hydrogen_treatment constr
_refine_ls_matrix_type full
_refine_ls_number_parameters 387
_refine_ls_number_reflns 3562
_refine_ls_number_restraints 0
_refine_ls_restrained_S_all 1.047
_refine_ls_R_factor_all 0.0865
_refine_ls_R_factor_gt 0.0769
_refine_ls_shift/su_max 0.001
_refine_ls_shift/su_mean 0.000
_refine_ls_structure_factor_coef Fsqd
_refine_ls_weighting_details 'w=1/[\s^2^(Fo^2^)+(0.1247P)^2^+272.4200P] where P=(Fo^2^+2Fc^2^)/3'
_refine_ls_weighting_scheme calc
_refine_ls_wR_factor_gt 0.2137
_refine_ls_wR_factor_ref 0.2237
_reflns_Friedel_coverage 0.000
_reflns_number_gt 3030
_reflns_number_total 3562
_reflns_threshold_expression 'I > 2\s(I)'
_cod_data_source_file ja6b05364_si_004.cif
_cod_data_source_block pl15025
_cod_original_cell_volume 27204.8(11)
_cod_original_sg_symbol_H-M 'R -3 c'
_cod_database_code 4130630
_chemical_oxdiff_formula 'C84 H66 Co2 F3 N12 P6'
_chemical_oxdiff_usercomment '@ 120 K MB3170-BF4'
_shelx_space_group_comment
;
The symmetry employed for this shelxl refinement is uniquely defined
by the following loop, which should always be used as a source of
symmetry information in preference to the above space-group names.
They are only intended as comments.
;
_platon_squeeze_void_probe_radius 1.20
_olex2_refinement_description
;
1. Fixed Uiso
 At 1.2 times of:
  All C(H) groups
 At 1.5 times of:
  All C(H,H,H) groups
2.a Aromatic/amide H refined with riding coordinates:
 C10(H10), C1(H1), C12(H12), C28(H28), C8(H8), C15(H15), C2(H2), C7(H7),
 C25(H25), C4(H4), C22(H22), C26(H26), C3(H3), C20(H20), C21(H21), C19(H19)
2.b Idealised Me refined as rotating group:
 C18(H18A,H18B,H18C), C17(H17A,H17B,H17C)
;
_shelx_shelxl_version_number 2014/7
_olex2_date_sample_data_collection 2015-10-01
_olex2_date_sample_submission 2015-09-25
_olex2_diffrn_ambient_temperature_device 'Oxford Cryosystems Cryostream 700+'
_olex2_exptl_crystal_mounting_method 'The crystal was mounted on a MITIGEN holder in Paratone oil'
_olex2_submission_original_sample_id MB3170-BF4
_olex2_submission_special_instructions 'No special instructions were received'

loop_
_space_group_symop_operation_xyz
'x, y, z'
'-y, x-y, z'
'-x+y, -x, z'
'y, x, -z+1/2'
'x-y, -y, -z+1/2'
'-x, -x+y, -z+1/2'
'x+2/3, y+1/3, z+1/3'
'-y+2/3, x-y+1/3, z+1/3'
'-x+y+2/3, -x+1/3, z+1/3'
'y+2/3, x+1/3, -z+5/6'
'x-y+2/3, -y+1/3, -z+5/6'
'-x+2/3, -x+y+1/3, -z+5/6'
'x+1/3, y+2/3, z+2/3'
'-y+1/3, x-y+2/3, z+2/3'
'-x+y+1/3, -x+2/3, z+2/3'
'y+1/3, x+2/3, -z+7/6'
'x-y+1/3, -y+2/3, -z+7/6'
'-x+1/3, -x+y+2/3, -z+7/6'
'-x, -y, -z'
'y, -x+y, -z'
'x-y, x, -z'
'-y, -x, z-1/2'
'-x+y, y, z-1/2'
'x, x-y, z-1/2'
'-x+2/3, -y+1/3, -z+1/3'
'y+2/3, -x+y+1/3, -z+1/3'
'x-y+2/3, x+1/3, -z+1/3'
'-y+2/3, -x+1/3, z-1/6'
'-x+y+2/3, y+1/3, z-1/6'
'x+2/3, x-y+1/3, z-1/6'
'-x+1/3, -y+2/3, -z+2/3'
'y+1/3, -x+y+2/3, -z+2/3'
'x-y+1/3, x+2/3, -z+2/3'
'-y+1/3, -x+2/3, z+1/6'
'-x+y+1/3, y+2/3, z+1/6'
'x+1/3, x-y+2/3, z+1/6'

loop_
_atom_site_label
_atom_site_type_symbol
_atom_site_fract_x
_atom_site_fract_y
_atom_site_fract_z
_atom_site_U_iso_or_equiv
_atom_site_adp_type
_atom_site_occupancy
_atom_site_site_symmetry_order
_atom_site_calc_flag
_atom_site_refinement_flags_posn
_atom_site_refinement_flags_adp
_atom_site_refinement_flags_occupancy
Co1 Co 0.3333 0.6667 0.51304(2) 0.0331(5) Uani 1 3 d S T P
Co2 Co 0.3333 0.6667 0.62437(2) 0.0436(5) Uani 1 3 d S T P
F1 F 0.2829(3) 0.2518(2) 0.55137(3) 0.0597(10) Uani 1 1 d . . .
F7 F 0.0009(3) 0.2899(3) 0.50855(4) 0.0683(11) Uani 1 1 d . . .
F6 F 0.0883(3) 0.4256(3) 0.51773(4) 0.0760(13) Uani 1 1 d . . .
F5 F 0.0738(3) 0.3017(3) 0.52731(4) 0.0858(14) Uani 1 1 d . . .
N2 N 0.3000(3) 0.5610(3) 0.52308(4) 0.0342(11) Uani 1 1 d . . .
N1 N 0.3959(3) 0.6229(3) 0.50272(4) 0.0359(12) Uani 1 1 d . . .
F2 F 0.4085(3) 0.3711(3) 0.55905(5) 0.0938(15) Uani 1 1 d . . .
N3 N 0.2322(4) 0.6476(4) 0.63468(4) 0.0478(14) Uani 1 1 d . . .
F4 F 0.3999(4) 0.3270(4) 0.53870(5) 0.1062(19) Uani 1 1 d . . .
N4 N 0.2427(3) 0.5688(3) 0.61442(4) 0.0429(13) Uani 1 1 d . . .
F3 F 0.4051(4) 0.2425(4) 0.55497(6) 0.1090(18) Uani 1 1 d . . .
C11 C 0.2207(4) 0.4599(4) 0.55546(5) 0.0393(14) Uani 1 1 d . . .
C5 C 0.3763(4) 0.5392(4) 0.50579(5) 0.0395(14) Uani 1 1 d . . .
C6 C 0.3270(4) 0.5060(4) 0.51796(5) 0.0372(14) Uani 1 1 d . . .
C9 C 0.2483(4) 0.4680(4) 0.54166(5) 0.0373(14) Uani 1 1 d . . .
F8 F 0.1521(4) 0.3589(5) 0.50910(5) 0.1109(19) Uani 1 1 d . . .
C27 C 0.1816(4) 0.4777(4) 0.59567(5) 0.0456(15) Uani 1 1 d . . .
C16 C 0.1479(4) 0.4660(4) 0.55979(5) 0.0396(14) Uani 1 1 d . . .
C10 C 0.2595(4) 0.5404(4) 0.53451(5) 0.0369(14) Uani 1 1 d . . .
H10 H 0.2375 0.5767 0.5378 0.044 Uiso 1 1 calc R . .
C23 C 0.1545(5) 0.5726(4) 0.63152(5) 0.0473(17) Uani 1 1 d . . .
C1 C 0.4455(4) 0.6617(4) 0.49225(5) 0.0429(15) Uani 1 1 d . . .
H1 H 0.4611 0.7211 0.4903 0.051 Uiso 1 1 calc R . .
C24 C 0.1601(4) 0.5303(4) 0.61962(5) 0.0470(16) Uani 1 1 d . . .
C12 C 0.2769(4) 0.4521(4) 0.56426(5) 0.0412(14) Uani 1 1 d . . .
H12 H 0.3241 0.4446 0.5611 0.049 Uiso 1 1 calc R . .
C28 C 0.2533(4) 0.5411(4) 0.60279(5) 0.0437(15) Uani 1 1 d . . .
H28 H 0.3115 0.5657 0.5993 0.052 Uiso 1 1 calc R . .
C8 C 0.2740(4) 0.4112(4) 0.53620(5) 0.0440(15) Uani 1 1 d . . .
H8 H 0.2646 0.3595 0.5407 0.053 Uiso 1 1 calc R . .
C14 C 0.1953(4) 0.4637(4) 0.58191(5) 0.0436(15) Uani 1 1 d . . .
C13 C 0.2668(4) 0.4548(4) 0.57742(5) 0.0443(15) Uani 1 1 d . . .
C15 C 0.1364(4) 0.4669(4) 0.57307(5) 0.0415(14) Uani 1 1 d . . .
H15 H 0.0865 0.4698 0.5762 0.050 Uiso 1 1 calc R . .
C18 C 0.0810(4) 0.4693(5) 0.55091(6) 0.0505(16) Uani 1 1 d . . .
H18A H 0.1029 0.5309 0.5482 0.076 Uiso 1 1 calc GR . .
H18B H 0.0242 0.4472 0.5554 0.076 Uiso 1 1 calc GR . .
H18C H 0.0723 0.4321 0.5434 0.076 Uiso 1 1 calc GR . .
C2 C 0.4743(4) 0.6178(5) 0.48433(5) 0.0504(17) Uani 1 1 d . . .
H2 H 0.5110 0.6472 0.4771 0.060 Uiso 1 1 calc R . .
C7 C 0.3133(4) 0.4304(4) 0.52424(5) 0.0440(15) Uani 1 1 d . . .
H7 H 0.3307 0.3919 0.5204 0.053 Uiso 1 1 calc R . .
C25 C 0.0871(5) 0.4630(4) 0.61339(6) 0.0517(17) Uani 1 1 d . . .
H25 H 0.0303 0.4352 0.6174 0.062 Uiso 1 1 calc R . .
C4 C 0.3999(4) 0.4909(4) 0.49804(6) 0.0479(16) Uani 1 1 d . . .
H4 H 0.3830 0.4313 0.5002 0.057 Uiso 1 1 calc R . .
C22 C 0.0792(5) 0.5419(5) 0.63880(6) 0.0552(18) Uani 1 1 d . . .
H22 H 0.0264 0.4889 0.6365 0.066 Uiso 1 1 calc R . .
C17 C 0.3323(5) 0.4479(5) 0.58622(6) 0.0515(16) Uani 1 1 d . . .
H17A H 0.3576 0.4156 0.5818 0.077 Uiso 1 1 calc GR . .
H17B H 0.3016 0.4158 0.5940 0.077 Uiso 1 1 calc GR . .
H17C H 0.3800 0.5077 0.5885 0.077 Uiso 1 1 calc GR . .
C26 C 0.0977(5) 0.4367(4) 0.60133(6) 0.0505(17) Uani 1 1 d . . .
H26 H 0.0479 0.3909 0.5969 0.061 Uiso 1 1 calc R . .
C3 C 0.4490(4) 0.5301(5) 0.48699(6) 0.0518(17) Uani 1 1 d . . .
H3 H 0.4648 0.4973 0.4814 0.062 Uiso 1 1 calc R . .
C20 C 0.1587(5) 0.6692(5) 0.65237(6) 0.0587(18) Uani 1 1 d . . .
H20 H 0.1601 0.7049 0.6594 0.070 Uiso 1 1 calc R . .
C21 C 0.0816(5) 0.5898(5) 0.64964(6) 0.0577(18) Uani 1 1 d . . .
H21 H 0.0311 0.5685 0.6551 0.069 Uiso 1 1 calc R . .
C19 C 0.2325(5) 0.6956(5) 0.64491(5) 0.0526(17) Uani 1 1 d . . .
H19 H 0.2856 0.7492 0.6470 0.063 Uiso 1 1 calc R . .
B1 B 0.3753(6) 0.2959(6) 0.55117(8) 0.060(2) Uani 1 1 d . . .
B2 B 0.0700(7) 0.3432(7) 0.51670(9) 0.073(3) Uani 1 1 d . . .

loop_
_atom_site_aniso_label
_atom_site_aniso_U_11
_atom_site_aniso_U_22
_atom_site_aniso_U_33
_atom_site_aniso_U_23
_atom_site_aniso_U_13
_atom_site_aniso_U_12
Co1 0.0406(7) 0.0406(7) 0.0179(8) 0.000 0.000 0.0203(3)
Co2 0.0564(8) 0.0564(8) 0.0180(9) 0.000 0.000 0.0282(4)
F1 0.069(3) 0.060(2) 0.051(2) 0.0137(18) 0.0198(19) 0.033(2)
F7 0.067(3) 0.086(3) 0.051(2) -0.015(2) -0.008(2) 0.039(2)
F6 0.076(3) 0.069(3) 0.066(3) 0.003(2) -0.018(2) 0.023(2)
F5 0.082(3) 0.081(3) 0.069(3) 0.011(2) -0.013(2) 0.021(3)
N2 0.038(3) 0.043(3) 0.021(2) 0.000(2) 0.000(2) 0.020(2)
N1 0.038(3) 0.049(3) 0.020(2) -0.002(2) 0.000(2) 0.021(2)
F2 0.092(3) 0.083(3) 0.106(4) -0.009(3) -0.011(3) 0.043(3)
N3 0.064(4) 0.062(4) 0.021(3) 0.001(2) 0.005(2) 0.034(3)
F4 0.109(4) 0.153(5) 0.074(3) 0.047(3) 0.052(3) 0.078(4)
N4 0.054(3) 0.052(3) 0.019(2) 0.001(2) -0.001(2) 0.024(3)
F3 0.112(4) 0.107(4) 0.138(5) 0.027(4) 0.004(4) 0.078(4)
C11 0.052(4) 0.037(3) 0.025(3) 0.001(2) 0.000(3) 0.019(3)
C5 0.049(4) 0.044(4) 0.028(3) -0.003(3) 0.000(3) 0.026(3)
C6 0.045(3) 0.042(3) 0.024(3) -0.004(3) -0.001(2) 0.021(3)
C9 0.042(3) 0.040(3) 0.026(3) 0.000(3) 0.002(2) 0.017(3)
F8 0.090(4) 0.164(6) 0.083(3) -0.025(3) -0.005(3) 0.068(4)
C27 0.060(4) 0.047(4) 0.029(3) 0.007(3) 0.003(3) 0.025(3)
C16 0.043(4) 0.041(3) 0.027(3) 0.000(2) -0.002(3) 0.015(3)
C10 0.039(3) 0.044(3) 0.023(3) 0.001(3) 0.000(2) 0.018(3)
C23 0.061(4) 0.060(4) 0.022(3) 0.003(3) 0.003(3) 0.031(4)
C1 0.048(4) 0.054(4) 0.028(3) 0.006(3) 0.007(3) 0.026(3)
C24 0.059(4) 0.054(4) 0.027(3) 0.009(3) 0.002(3) 0.028(4)
C12 0.053(4) 0.042(3) 0.029(3) 0.006(3) 0.005(3) 0.023(3)
C28 0.059(4) 0.048(4) 0.021(3) 0.000(3) 0.000(3) 0.025(3)
C8 0.053(4) 0.039(3) 0.036(3) 0.004(3) -0.001(3) 0.020(3)
C14 0.057(4) 0.040(3) 0.027(3) 0.001(3) 0.003(3) 0.020(3)
C13 0.061(4) 0.040(3) 0.025(3) 0.006(3) 0.001(3) 0.020(3)
C15 0.051(4) 0.044(4) 0.027(3) -0.001(3) 0.002(3) 0.021(3)
C18 0.047(4) 0.067(4) 0.035(3) -0.005(3) -0.004(3) 0.027(3)
C2 0.055(4) 0.076(5) 0.026(3) 0.003(3) 0.005(3) 0.038(4)
C7 0.061(4) 0.042(4) 0.032(3) 0.002(3) 0.003(3) 0.028(3)
C25 0.058(4) 0.056(4) 0.031(3) 0.007(3) 0.008(3) 0.021(4)
C4 0.065(4) 0.055(4) 0.035(3) -0.004(3) 0.002(3) 0.039(3)
C22 0.061(5) 0.076(5) 0.029(3) 0.005(3) 0.002(3) 0.035(4)
C17 0.069(4) 0.065(4) 0.031(3) 0.004(3) 0.000(3) 0.042(4)
C26 0.062(4) 0.048(4) 0.029(3) 0.000(3) 0.001(3) 0.018(3)
C3 0.059(4) 0.073(5) 0.035(4) -0.001(3) 0.008(3) 0.042(4)
C20 0.083(5) 0.073(5) 0.028(3) -0.005(3) -0.001(4) 0.045(5)
C21 0.072(5) 0.080(5) 0.029(3) 0.004(3) 0.011(3) 0.045(4)
C19 0.062(4) 0.068(5) 0.023(3) -0.005(3) 0.003(3) 0.029(4)
B1 0.073(6) 0.071(6) 0.045(5) 0.010(4) 0.020(4) 0.043(5)
B2 0.101(7) 0.079(7) 0.061(6) -0.031(5) -0.051(5) 0.061(6)

loop_
_atom_type_symbol
_atom_type_description
_atom_type_scat_dispersion_real
_atom_type_scat_dispersion_imag
_atom_type_scat_source
C C 0.0181 0.0091 'International Tables Vol C Tables 4.2.6.8 and 6.1.1.4'
H H 0.0000 0.0000 'International Tables Vol C Tables 4.2.6.8 and 6.1.1.4'
B B 0.0090 0.0039 'International Tables Vol C Tables 4.2.6.8 and 6.1.1.4'
Co Co -2.3653 3.6143 'International Tables Vol C Tables 4.2.6.8 and 6.1.1.4'
F F 0.0727 0.0534 'International Tables Vol C Tables 4.2.6.8 and 6.1.1.4'
N N 0.0311 0.0180 'International Tables Vol C Tables 4.2.6.8 and 6.1.1.4'

loop_
_exptl_crystal_face_index_h
_exptl_crystal_face_index_k
_exptl_crystal_face_index_l
_exptl_crystal_face_perp_dist
_exptl_oxdiff_crystal_face_indexfrac_h
_exptl_oxdiff_crystal_face_indexfrac_k
_exptl_oxdiff_crystal_face_indexfrac_l
_exptl_oxdiff_crystal_face_x
_exptl_oxdiff_crystal_face_y
_exptl_oxdiff_crystal_face_z
-1 5 4 0.0525 -1.0026 4.9988 3.9999 -0.0672 0.3716 0.2841
0 0 1 0.0633 -0.0000 0.0000 0.9998 0.0025 0.0105 -0.0101
-3 1 5 0.0311 -3.0003 1.0007 4.9969 0.2764 0.0509 0.0145
0 0 -1 0.0633 0.0000 -0.0000 -0.9998 -0.0025 -0.0105 0.0101
1 -5 -4 0.0525 1.0026 -4.9988 -3.9999 0.0672 -0.3716 -0.2841
3 -1 -5 0.0311 3.0003 -1.0007 -4.9969 -0.2764 -0.0509 -0.0145

loop_
_geom_angle_atom_site_label_1
_geom_angle_atom_site_label_2
_geom_angle_atom_site_label_3
_geom_angle
_geom_angle_site_symmetry_1
_geom_angle_site_symmetry_3
N2 Co1 N2 93.46(18) 3_565 2_665
N2 Co1 N2 93.45(19) 3_565 .
N2 Co1 N2 93.45(18) 2_665 .
N2 Co1 N1 83.61(19) 2_665 2_665
N2 Co1 N1 83.61(19) . .
N2 Co1 N1 91.14(19) 3_565 2_665
N2 Co1 N1 174.69(19) . 2_665
N2 Co1 N1 174.7(2) 3_565 .
N2 Co1 N1 91.13(19) 2_665 .
N2 Co1 N1 174.69(19) 2_665 3_565
N2 Co1 N1 91.14(19) . 3_565
N2 Co1 N1 83.61(19) 3_565 3_565
N1 Co1 N1 92.02(19) . 3_565
N1 Co1 N1 92.02(19) . 2_665
N1 Co1 N1 92.01(19) 2_665 3_565
N3 Co2 N3 92.3(2) . 2_665
N3 Co2 N3 92.3(2) . 3_565
N3 Co2 N3 92.3(2) 3_565 2_665
N4 Co2 N3 174.4(2) . 3_565
N4 Co2 N3 174.4(2) 2_665 .
N4 Co2 N3 83.0(2) 2_665 2_665
N4 Co2 N3 83.0(2) . .
N4 Co2 N3 90.9(2) 3_565 .
N4 Co2 N3 90.9(2) 2_665 3_565
N4 Co2 N3 90.9(2) . 2_665
N4 Co2 N3 174.4(2) 3_565 2_665
N4 Co2 N3 83.0(2) 3_565 3_565
N4 Co2 N4 94.06(19) . 3_565
N4 Co2 N4 94.07(19) . 2_665
N4 Co2 N4 94.06(19) 3_565 2_665
C6 N2 Co1 114.1(4) . .
C10 N2 Co1 127.1(4) . .
C10 N2 C6 118.7(5) . .
C5 N1 Co1 113.6(4) . .
C1 N1 Co1 126.9(4) . .
C1 N1 C5 118.9(5) . .
C23 N3 Co2 114.0(4) . .
C19 N3 Co2 127.4(5) . .
C19 N3 C23 118.4(6) . .
C24 N4 Co2 114.4(4) . .
C28 N4 Co2 126.6(4) . .
C28 N4 C24 118.8(5) . .
C16 C11 C9 124.2(5) . .
C16 C11 C12 119.9(5) . .
C12 C11 C9 115.8(5) . .
N1 C5 C6 114.1(5) . .
N1 C5 C4 121.8(5) . .
C4 C5 C6 124.1(6) . .
N2 C6 C5 113.4(5) . .
N2 C6 C7 121.6(5) . .
C7 C6 C5 124.9(5) . .
C10 C9 C11 119.6(5) . .
C10 C9 C8 118.2(5) . .
C8 C9 C11 121.7(5) . .
C28 C27 C14 119.2(6) . .
C26 C27 C28 118.1(6) . .
C26 C27 C14 122.3(6) . .
C11 C16 C15 117.4(5) . .
C11 C16 C18 123.3(5) . .
C15 C16 C18 119.3(5) . .
N2 C10 C9 122.5(5) . .
N2 C10 H10 118.8 . .
C9 C10 H10 118.8 . .
N3 C23 C24 113.5(5) . .
N3 C23 C22 122.2(6) . .
C22 C23 C24 124.3(6) . .
N1 C1 H1 119.0 . .
N1 C1 C2 122.0(6) . .
C2 C1 H1 119.0 . .
N4 C24 C23 114.2(6) . .
N4 C24 C25 121.7(6) . .
C25 C24 C23 123.8(6) . .
C11 C12 H12 118.6 . .
C13 C12 C11 122.8(6) . .
C13 C12 H12 118.6 . .
N4 C28 C27 122.2(6) . .
N4 C28 H28 118.9 . .
C27 C28 H28 118.9 . .
C9 C8 H8 120.2 . .
C7 C8 C9 119.5(5) . .
C7 C8 H8 120.2 . .
C13 C14 C27 124.0(6) . .
C15 C14 C27 116.5(6) . .
C15 C14 C13 119.3(5) . .
C12 C13 C14 117.8(6) . .
C12 C13 C17 119.0(6) . .
C14 C13 C17 123.2(5) . .
C16 C15 H15 118.7 . .
C14 C15 C16 122.7(6) . .
C14 C15 H15 118.7 . .
C16 C18 H18A 109.5 . .
C16 C18 H18B 109.5 . .
C16 C18 H18C 109.5 . .
H18A C18 H18B 109.5 . .
H18A C18 H18C 109.5 . .
H18B C18 H18C 109.5 . .
C1 C2 H2 120.5 . .
C1 C2 C3 119.0(6) . .
C3 C2 H2 120.5 . .
C6 C7 C8 119.3(6) . .
C6 C7 H7 120.3 . .
C8 C7 H7 120.3 . .
C24 C25 H25 120.3 . .
C26 C25 C24 119.4(6) . .
C26 C25 H25 120.3 . .
C5 C4 H4 120.4 . .
C5 C4 C3 119.1(6) . .
C3 C4 H4 120.4 . .
C23 C22 H22 120.6 . .
C23 C22 C21 118.8(7) . .
C21 C22 H22 120.6 . .
C13 C17 H17A 109.5 . .
C13 C17 H17B 109.5 . .
C13 C17 H17C 109.5 . .
H17A C17 H17B 109.5 . .
H17A C17 H17C 109.5 . .
H17B C17 H17C 109.5 . .
C27 C26 H26 120.2 . .
C25 C26 C27 119.6(6) . .
C25 C26 H26 120.2 . .
C2 C3 C4 119.0(6) . .
C2 C3 H3 120.5 . .
C4 C3 H3 120.5 . .
C21 C20 H20 120.2 . .
C19 C20 H20 120.2 . .
C19 C20 C21 119.5(6) . .
C22 C21 H21 120.5 . .
C20 C21 C22 119.1(7) . .
C20 C21 H21 120.5 . .
N3 C19 C20 121.9(7) . .
N3 C19 H19 119.1 . .
C20 C19 H19 119.1 . .
F1 B1 F2 109.3(6) . .
F1 B1 F4 105.9(7) . .
F4 B1 F2 106.5(7) . .
F3 B1 F1 110.8(7) . .
F3 B1 F2 110.7(7) . .
F3 B1 F4 113.4(7) . .
F7 B2 F8 102.7(6) . .
F6 B2 F7 116.0(7) . .
F6 B2 F5 118.1(7) . .
F6 B2 F8 98.8(8) . .
F5 B2 F7 114.0(8) . .
F5 B2 F8 103.4(7) . .

loop_
_geom_bond_atom_site_label_1
_geom_bond_atom_site_label_2
_geom_bond_distance
_geom_bond_site_symmetry_2
Co1 N2 1.932(5) 3_565
Co1 N2 1.932(5) 2_665
Co1 N2 1.932(5) .
Co1 N1 1.934(5) 2_665
Co1 N1 1.934(5) 3_565
Co1 N1 1.934(4) .
Co2 N3 1.940(5) 3_565
Co2 N3 1.940(5) 2_665
Co2 N3 1.940(5) .
Co2 N4 1.940(5) .
Co2 N4 1.940(5) 3_565
Co2 N4 1.940(5) 2_665
F1 B1 1.389(10) .
F7 B2 1.381(10) .
F6 B2 1.305(10) .
F5 B2 1.340(10) .
N2 C6 1.365(7) .
N2 C10 1.338(7) .
N1 C5 1.354(8) .
N1 C1 1.343(7) .
F2 B1 1.399(10) .
N3 C23 1.367(9) .
N3 C19 1.351(8) .
F4 B1 1.391(9) .
N4 C24 1.355(8) .
N4 C28 1.350(7) .
F3 B1 1.328(10) .
C11 C9 1.500(8) .
C11 C16 1.394(8) .
C11 C12 1.394(8) .
C5 C6 1.477(8) .
C5 C4 1.368(8) .
C6 C7 1.376(8) .
C9 C10 1.389(8) .
C9 C8 1.392(9) .
F8 B2 1.531(12) .
C27 C28 1.394(9) .
C27 C14 1.494(8) .
C27 C26 1.393(9) .
C16 C15 1.401(8) .
C16 C18 1.509(8) .
C10 H10 0.9500 .
C23 C24 1.470(9) .
C23 C22 1.368(9) .
C1 H1 0.9500 .
C1 C2 1.376(9) .
C24 C25 1.383(9) .
C12 H12 0.9500 .
C12 C13 1.387(8) .
C28 H28 0.9500 .
C8 H8 0.9500 .
C8 C7 1.380(8) .
C14 C13 1.404(9) .
C14 C15 1.398(9) .
C13 C17 1.511(9) .
C15 H15 0.9500 .
C18 H18A 0.9800 .
C18 H18B 0.9800 .
C18 H18C 0.9800 .
C2 H2 0.9500 .
C2 C3 1.385(10) .
C7 H7 0.9500 .
C25 H25 0.9500 .
C25 C26 1.381(9) .
C4 H4 0.9500 .
C4 C3 1.391(9) .
C22 H22 0.9500 .
C22 C21 1.391(9) .
C17 H17A 0.9800 .
C17 H17B 0.9800 .
C17 H17C 0.9800 .
C26 H26 0.9500 .
C3 H3 0.9500 .
C20 H20 0.9500 .
C20 C21 1.388(11) .
C20 C19 1.368(10) .
C21 H21 0.9500 .
C19 H19 0.9500 .

loop_
_geom_torsion_atom_site_label_1
_geom_torsion_atom_site_label_2
_geom_torsion_atom_site_label_3
_geom_torsion_atom_site_label_4
_geom_torsion
Co1 N2 C6 C5 0.1(6)
Co1 N2 C6 C7 176.2(5)
Co1 N2 C10 C9 -171.8(4)
Co1 N1 C5 C6 -12.3(6)
Co1 N1 C5 C4 166.9(5)
Co1 N1 C1 C2 -168.4(5)
Co2 N3 C23 C24 -9.9(7)
Co2 N3 C23 C22 171.0(5)
Co2 N3 C19 C20 -171.8(5)
Co2 N4 C24 C23 2.5(7)
Co2 N4 C24 C25 176.3(5)
Co2 N4 C28 C27 -171.5(4)
N2 C6 C7 C8 -2.2(9)
N1 C5 C6 N2 8.0(7)
N1 C5 C6 C7 -167.9(6)
N1 C5 C4 C3 3.0(9)
N1 C1 C2 C3 2.2(9)
N3 C23 C24 N4 4.9(8)
N3 C23 C24 C25 -168.8(6)
N3 C23 C22 C21 1.3(10)
N4 C24 C25 C26 -2.7(10)
C11 C9 C10 N2 166.7(5)
C11 C9 C8 C7 -168.8(6)
C11 C16 C15 C14 1.2(9)
C11 C12 C13 C14 1.6(9)
C11 C12 C13 C17 -178.6(6)
C5 N1 C1 C2 2.3(8)
C5 C6 C7 C8 173.4(6)
C5 C4 C3 C2 1.6(10)
C6 N2 C10 C9 3.7(8)
C6 C5 C4 C3 -177.9(6)
C9 C11 C16 C15 -173.1(5)
C9 C11 C16 C18 8.3(9)
C9 C11 C12 C13 172.0(5)
C9 C8 C7 C6 0.5(9)
C27 C14 C13 C12 -172.9(6)
C27 C14 C13 C17 7.2(10)
C27 C14 C15 C16 171.9(6)
C16 C11 C9 C10 51.4(9)
C16 C11 C9 C8 -137.0(6)
C16 C11 C12 C13 -3.6(9)
C10 N2 C6 C5 -176.0(5)
C10 N2 C6 C7 0.1(8)
C10 C9 C8 C7 3.0(9)
C23 N3 C19 C20 2.6(9)
C23 C24 C25 C26 170.5(6)
C23 C22 C21 C20 3.0(10)
C1 N1 C5 C6 175.9(5)
C1 N1 C5 C4 -4.9(8)
C1 C2 C3 C4 -4.1(10)
C24 N4 C28 C27 3.5(9)
C24 C23 C22 C21 -177.7(6)
C24 C25 C26 C27 0.5(10)
C12 C11 C9 C10 -124.1(6)
C12 C11 C9 C8 47.6(8)
C12 C11 C16 C15 2.1(9)
C12 C11 C16 C18 -176.4(6)
C28 N4 C24 C23 -173.1(5)
C28 N4 C24 C25 0.7(9)
C28 C27 C14 C13 46.6(9)
C28 C27 C14 C15 -128.2(6)
C28 C27 C26 C25 3.4(9)
C8 C9 C10 N2 -5.2(9)
C14 C27 C28 N4 167.5(6)
C14 C27 C26 C25 -169.5(6)
C13 C14 C15 C16 -3.2(9)
C15 C14 C13 C12 1.8(9)
C15 C14 C13 C17 -178.0(6)
C18 C16 C15 C14 179.8(6)
C4 C5 C6 N2 -171.2(6)
C4 C5 C6 C7 12.9(10)
C22 C23 C24 N4 -176.1(6)
C22 C23 C24 C25 10.3(10)
C26 C27 C28 N4 -5.5(9)
C26 C27 C14 C13 -140.6(7)
C26 C27 C14 C15 44.5(8)
C21 C20 C19 N3 1.7(10)
C19 N3 C23 C24 175.0(6)
C19 N3 C23 C22 -4.1(9)
C19 C20 C21 C22 -4.5(10)

loop_
_platon_squeeze_void_nr
_platon_squeeze_void_average_x
_platon_squeeze_void_average_y
_platon_squeeze_void_average_z
_platon_squeeze_void_volume
_platon_squeeze_void_count_electrons
_platon_squeeze_void_content
1 0.000 0.000 0.000 8 -1 ' '
2 0.000 0.000 0.098 29 0 ' '
3 0.000 0.000 0.250 695 189 ' '
4 0.000 0.000 0.402 29 0 ' '
5 0.000 0.000 0.500 8 -1 ' '
6 0.000 0.000 0.598 30 0 ' '
7 0.000 0.000 0.750 695 189 ' '
8 0.000 0.000 0.902 29 0 ' '
9 0.333 0.667 0.417 713 190 ' '
10 0.333 0.667 0.917 713 190 ' '
11 0.333 0.667 0.069 28 0 ' '
12 0.333 0.667 0.569 28 0 ' '
13 0.333 0.667 0.265 27 0 ' '
14 0.333 0.667 0.765 27 0 ' '
15 0.333 0.667 0.167 10 -1 ' '
16 0.333 0.667 0.667 10 -1 ' '
17 0.667 0.333 0.083 713 190 ' '
18 0.667 0.333 0.583 713 190 ' '
19 0.667 0.333 0.235 27 0 ' '
20 0.667 0.333 0.735 27 0 ' '
21 0.667 0.333 0.431 28 0 ' '
22 0.667 0.333 0.931 28 0 ' '
23 0.667 0.333 0.333 10 -1 ' '
24 0.667 0.333 0.833 10 -1 ' '
